data_1008117
loop_
_publ_author_name
'Klein, M'
'Schnering, H G von'

_publ_section_title 'Untersuchungen an Re~3~ As~7~'
_journal_coden_ASTM JCOMAH
_journal_name_full 'Journal of the Less-Common Metals'
_journal_page_first 298
_journal_page_last 299
_journal_paper_doi 10.1016/0022-5088(66)90021-X
_journal_volume 11
_journal_year 1966
_chemical_formula_structural 'Re3 As7'
_chemical_formula_sum 'As7 Re3'
_chemical_name_systematic 'Rhenium arsenide (3/7)'
_space_group_IT_number 229
_symmetry_cell_setting cubic
_symmetry_Int_Tables_number 229
_symmetry_space_group_name_Hall '-I 4 2 3'
_symmetry_space_group_name_H-M 'I m -3 m'
_cell_angle_alpha 90
_cell_angle_beta 90
_cell_angle_gamma 90
_cell_formula_units_Z 4
_cell_length_a 8.714(1)
_cell_length_b 8.714(1)
_cell_length_c 8.714(1)
_cell_volume 661.7
_cod_database_code 1008117

loop_
_symmetry_equiv_pos_as_xyz
x,y,z
y,z,x
z,x,y
x,z,y
y,x,z
z,y,x
x,-y,-z
y,-z,-x
z,-x,-y
x,-z,-y
y,-x,-z
z,-y,-x
-x,y,-z
-y,z,-x
-z,x,-y
-x,z,-y
-y,x,-z
-z,y,-x
-x,-y,z
-y,-z,x
-z,-x,y
-x,-z,y
-y,-x,z
-z,-y,x
-x,-y,-z
-y,-z,-x
-z,-x,-y
-x,-z,-y
-y,-x,-z
-z,-y,-x
-x,y,z
-y,z,x
-z,x,y
-x,z,y
-y,x,z
-z,y,x
x,-y,z
y,-z,x
z,-x,y
x,-z,y
y,-x,z
z,-y,x
x,y,-z
y,z,-x
z,x,-y
x,z,-y
y,x,-z
z,y,-x
1/2+x,1/2+y,1/2+z
1/2+y,1/2+z,1/2+x
1/2+z,1/2+x,1/2+y
1/2+x,1/2+z,1/2+y
1/2+y,1/2+x,1/2+z
1/2+z,1/2+y,1/2+x
1/2+x,1/2-y,1/2-z
1/2+y,1/2-z,1/2-x
1/2+z,1/2-x,1/2-y
1/2+x,1/2-z,1/2-y
1/2+y,1/2-x,1/2-z
1/2+z,1/2-y,1/2-x
1/2-x,1/2+y,1/2-z
1/2-y,1/2+z,1/2-x
1/2-z,1/2+x,1/2-y
1/2-x,1/2+z,1/2-y
1/2-y,1/2+x,1/2-z
1/2-z,1/2+y,1/2-x
1/2-x,1/2-y,1/2+z
1/2-y,1/2-z,1/2+x
1/2-z,1/2-x,1/2+y
1/2-x,1/2-z,1/2+y
1/2-y,1/2-x,1/2+z
1/2-z,1/2-y,1/2+x
1/2-x,1/2-y,1/2-z
1/2-y,1/2-z,1/2-x
1/2-z,1/2-x,1/2-y
1/2-x,1/2-z,1/2-y
1/2-y,1/2-x,1/2-z
1/2-z,1/2-y,1/2-x
1/2-x,1/2+y,1/2+z
1/2-y,1/2+z,1/2+x
1/2-z,1/2+x,1/2+y
1/2-x,1/2+z,1/2+y
1/2-y,1/2+x,1/2+z
1/2-z,1/2+y,1/2+x
1/2+x,1/2-y,1/2+z
1/2+y,1/2-z,1/2+x
1/2+z,1/2-x,1/2+y
1/2+x,1/2-z,1/2+y
1/2+y,1/2-x,1/2+z
1/2+z,1/2-y,1/2+x
1/2+x,1/2+y,1/2-z
1/2+y,1/2+z,1/2-x
1/2+z,1/2+x,1/2-y
1/2+x,1/2+z,1/2-y
1/2+y,1/2+x,1/2-z
1/2+z,1/2+y,1/2-x

loop_
_atom_site_label
_atom_site_type_symbol
_atom_site_symmetry_multiplicity
_atom_site_Wyckoff_symbol
_atom_site_fract_x
_atom_site_fract_y
_atom_site_fract_z
_atom_site_occupancy
_atom_site_attached_hydrogens
_atom_site_calc_flag
Re1 Re0 12 e 0.338(2) 0. 0. 1. 0 d
As1 As0 12 d 0.25 0. 0.5 1. 0 d
As2 As0 16 f 0.168(2) 0.168(2) 0.168(2) 1. 0 d

loop_
_atom_type_symbol
_atom_type_oxidation_number
Re0 0.000
As0 0.000
